data_4083499
loop_
_publ_author_name
'Han, Ying-Feng'
'Lin, Yue-Jian'
'Jia, Wei-Guo'
'Jin, Guo-Xin'

_publ_section_title
;
 Synthesis, Characterization, and Electrochemical Properties of Molecular
 Rectangles of Half-Sandwich Iridium Complexes Containing Bridging
 Chloranilate Ligands&#x2020;
;
_journal_issue 16
_journal_name_full Organometallics
_journal_page_first 4088
_journal_paper_doi 10.1021/om800426e
_journal_volume 27
_journal_year 2008
_chemical_formula_sum 'C28 H34 Cl8 Ir2 O4'
_chemical_formula_weight 1102.55
_chemical_name_systematic
; 
 ? 
;
_space_group_IT_number 14
_symmetry_cell_setting monoclinic
_symmetry_space_group_name_Hall '-P 2ybc'
_symmetry_space_group_name_H-M 'P 1 21/c 1'
_atom_sites_solution_hydrogens geom
_atom_sites_solution_primary direct
_atom_sites_solution_secondary difmap
_audit_creation_method SHELXL-97
_cell_angle_alpha 90.00
_cell_angle_beta 107.958(4)
_cell_angle_gamma 90.00
_cell_formula_units_Z 2
_cell_length_a 11.189(4)
_cell_length_b 20.083(6)
_cell_length_c 8.224(3)
_cell_measurement_reflns_used 930
_cell_measurement_temperature 173(2)
_cell_measurement_theta_max 27.048
_cell_measurement_theta_min 2.794
_cell_volume 1758.0(10)
_computing_cell_refinement 'Bruker SMART'
_computing_data_collection 'Bruker SMART'
_computing_data_reduction 'Bruker SHELXTL'
_computing_molecular_graphics 'Bruker SHELXTL'
_computing_publication_material 'Bruker SHELXTL'
_computing_structure_refinement 'SHELXL-97 (Sheldrick, 1997)'
_computing_structure_solution 'SHELXS-97 (Sheldrick, 1990)'
_diffrn_ambient_temperature 173(2)
_diffrn_measured_fraction_theta_full 0.988
_diffrn_measured_fraction_theta_max 0.988
_diffrn_measurement_device_type 'CCD area detector'
_diffrn_measurement_method 'phi and omega scans'
_diffrn_radiation_monochromator graphite
_diffrn_radiation_source 'fine-focus sealed tube'
_diffrn_radiation_type MoK\a
_diffrn_radiation_wavelength 0.71073
_diffrn_reflns_av_R_equivalents 0.0287
_diffrn_reflns_av_sigmaI/netI 0.0399
_diffrn_reflns_limit_h_max 14
_diffrn_reflns_limit_h_min -12
_diffrn_reflns_limit_k_max 25
_diffrn_reflns_limit_k_min -25
_diffrn_reflns_limit_l_max 10
_diffrn_reflns_limit_l_min -10
_diffrn_reflns_number 8694
_diffrn_reflns_theta_full 27.12
_diffrn_reflns_theta_max 27.12
_diffrn_reflns_theta_min 1.91
_diffrn_standards_decay_% 8.80
_exptl_absorpt_coefficient_mu 8.202
_exptl_absorpt_correction_T_max 0.5599
_exptl_absorpt_correction_T_min 0.4394
_exptl_absorpt_correction_type multi-scan
_exptl_absorpt_process_details sadabs
_exptl_crystal_colour 'dark red'
_exptl_crystal_density_diffrn 2.083
_exptl_crystal_density_method 'not measured'
_exptl_crystal_description prism
_exptl_crystal_F_000 1048
_exptl_crystal_size_max 0.12
_exptl_crystal_size_mid 0.10
_exptl_crystal_size_min 0.08
_refine_diff_density_max 2.614
_refine_diff_density_min -0.648
_refine_diff_density_rms 0.152
_refine_ls_extinction_method none
_refine_ls_goodness_of_fit_ref 1.044
_refine_ls_hydrogen_treatment constr
_refine_ls_matrix_type full
_refine_ls_number_parameters 195
_refine_ls_number_reflns 3848
_refine_ls_number_restraints 0
_refine_ls_restrained_S_all 1.044
_refine_ls_R_factor_all 0.0355
_refine_ls_R_factor_gt 0.0277
_refine_ls_shift/su_max 0.001
_refine_ls_shift/su_mean 0.000
_refine_ls_structure_factor_coef Fsqd
_refine_ls_weighting_details 'calc w=1/[\s^2^(Fo^2^)+(0.0305P)^2^+1.0623P] where P=(Fo^2^+2Fc^2^)/3'
_refine_ls_weighting_scheme calc
_refine_ls_wR_factor_gt 0.0619
_refine_ls_wR_factor_ref 0.0643
_reflns_number_gt 3313
_reflns_number_total 3848
_reflns_threshold_expression >2sigma(I)
_cod_data_source_file om800426e-file001.cif
_cod_data_source_block compound_2
_cod_depositor_comments
;
The following automatic conversions were performed:

'_symmetry_cell_setting' value 'Monoclinic' changed to 'monoclinic'
according to
/usr/data/users/saulius/automatic-downloads/retrospective/ACS/lib/dictionaries/cif_core.dic
dictionary named 'cif_core.dic' version 2.4.2 from 2011-04-26.

Automatic conversion script
Id: cif_fix_values 2281 2013-09-26 08:29:07Z andrius 
;
_cod_original_cell_volume 1757.9(10)
_cod_original_sg_symbol_H-M P2(1)/c
_cod_database_code 4083499

loop_
_symmetry_equiv_pos_as_xyz
'x, y, z'
'-x, y+1/2, -z+1/2'
'-x, -y, -z'
'x, -y-1/2, z-1/2'

loop_
_atom_site_label
_atom_site_type_symbol
_atom_site_fract_x
_atom_site_fract_y
_atom_site_fract_z
_atom_site_U_iso_or_equiv
_atom_site_adp_type
_atom_site_occupancy
_atom_site_symmetry_multiplicity
_atom_site_calc_flag
_atom_site_refinement_flags
Ir1 Ir 0.761217(16) 0.103416(8) 0.36225(2) 0.01449(6) Uani 1 1 d .
O1 O 0.5942(3) 0.11546(14) 0.4286(4) 0.0176(7) Uani 1 1 d .
O2 O 0.6959(3) 0.00395(14) 0.3748(4) 0.0183(7) Uani 1 1 d .
Cl1 Cl 0.37728(10) 0.13659(5) 0.56064(14) 0.0184(2) Uani 1 1 d .
Cl2 Cl 0.86024(12) 0.09249(6) 0.66250(15) 0.0269(3) Uani 1 1 d .
Cl3 Cl 0.23027(15) 0.22415(7) 0.8132(2) 0.0410(3) Uani 1 1 d .
C14 C 0.2130(6) 0.1422(3) 0.8785(7) 0.0329(12) Uani 1 1 d .
H14A H 0.2444 0.1105 0.8086 0.040 Uiso 1 1 calc R
H14B H 0.1228 0.1327 0.8589 0.040 Uiso 1 1 calc R
C1 C 0.6055(4) -0.0018(2) 0.4358(5) 0.0143(8) Uani 1 1 d .
C2 C 0.5447(4) 0.0626(2) 0.4654(5) 0.0146(9) Uani 1 1 d .
C3 C 0.4429(4) 0.0619(2) 0.5269(5) 0.0147(9) Uani 1 1 d .
C4 C 0.9238(5) 0.1289(2) 0.2890(6) 0.0211(10) Uani 1 1 d .
C5 C 0.8399(5) 0.0902(2) 0.1580(6) 0.0194(10) Uani 1 1 d .
C6 C 0.7206(4) 0.1245(2) 0.0961(6) 0.0193(10) Uani 1 1 d .
C7 C 0.7334(5) 0.1859(2) 0.1915(6) 0.0215(10) Uani 1 1 d .
C8 C 0.8569(5) 0.1884(2) 0.3113(6) 0.0213(10) Uani 1 1 d .
C9 C 1.0564(5) 0.1120(3) 0.3834(7) 0.0340(13) Uani 1 1 d .
H9A H 1.0658 0.0635 0.3925 0.051 Uiso 1 1 calc R
H9B H 1.0792 0.1315 0.4982 0.051 Uiso 1 1 calc R
H9C H 1.1116 0.1298 0.3218 0.051 Uiso 1 1 calc R
C10 C 0.8685(5) 0.0249(2) 0.0924(7) 0.0317(12) Uani 1 1 d .
H10A H 0.8981 0.0322 -0.0066 0.047 Uiso 1 1 calc R
H10B H 0.7924 -0.0026 0.0583 0.047 Uiso 1 1 calc R
H10C H 0.9339 0.0020 0.1824 0.047 Uiso 1 1 calc R
C11 C 0.6104(6) 0.1022(3) -0.0483(7) 0.0398(14) Uani 1 1 d .
H11A H 0.5354 0.1266 -0.0452 0.060 Uiso 1 1 calc R
H11B H 0.5971 0.0544 -0.0375 0.060 Uiso 1 1 calc R
H11C H 0.6265 0.1109 -0.1569 0.060 Uiso 1 1 calc R
C12 C 0.6325(5) 0.2374(3) 0.1716(7) 0.0335(13) Uani 1 1 d .
H12A H 0.6391 0.2567 0.2834 0.050 Uiso 1 1 calc R
H12B H 0.5499 0.2165 0.1239 0.050 Uiso 1 1 calc R
H12C H 0.6427 0.2726 0.0943 0.050 Uiso 1 1 calc R
C13 C 0.9102(5) 0.2452(3) 0.4309(7) 0.0326(13) Uani 1 1 d .
H13A H 0.9489 0.2776 0.3734 0.049 Uiso 1 1 calc R
H13B H 0.9737 0.2281 0.5331 0.049 Uiso 1 1 calc R
H13C H 0.8426 0.2668 0.4640 0.049 Uiso 1 1 calc R
Cl4 Cl 0.29629(19) 0.13012(8) 1.0965(2) 0.0544(4) Uani 1 1 d .

loop_
_atom_site_aniso_label
_atom_site_aniso_U_11
_atom_site_aniso_U_22
_atom_site_aniso_U_33
_atom_site_aniso_U_23
_atom_site_aniso_U_13
_atom_site_aniso_U_12
Ir1 0.01448(10) 0.01413(9) 0.01555(10) 0.00249(6) 0.00566(7) -0.00040(7)
O1 0.0186(18) 0.0145(15) 0.0222(17) 0.0011(12) 0.0098(14) -0.0008(12)
O2 0.0182(17) 0.0175(15) 0.0220(17) -0.0005(12) 0.0103(14) -0.0002(13)
Cl1 0.0174(6) 0.0132(5) 0.0256(6) -0.0008(4) 0.0083(4) 0.0018(4)
Cl2 0.0281(7) 0.0331(6) 0.0170(6) 0.0054(5) 0.0033(5) -0.0011(5)
Cl3 0.0538(10) 0.0252(7) 0.0456(8) -0.0035(6) 0.0179(7) -0.0020(6)
C14 0.039(3) 0.027(3) 0.032(3) -0.003(2) 0.010(3) -0.008(2)
C1 0.010(2) 0.018(2) 0.012(2) 0.0028(16) -0.0008(16) 0.0036(16)
C2 0.017(2) 0.013(2) 0.011(2) -0.0001(16) 0.0006(17) -0.0018(16)
C3 0.016(2) 0.014(2) 0.015(2) -0.0006(16) 0.0060(17) -0.0005(16)
C4 0.022(3) 0.023(2) 0.019(2) 0.0045(19) 0.009(2) -0.0027(19)
C5 0.023(3) 0.023(2) 0.015(2) 0.0059(18) 0.0091(19) 0.0006(19)
C6 0.019(3) 0.020(2) 0.018(2) 0.0015(18) 0.0053(19) -0.0022(18)
C7 0.029(3) 0.017(2) 0.022(2) 0.0066(19) 0.012(2) 0.0001(19)
C8 0.026(3) 0.018(2) 0.022(2) -0.0004(19) 0.011(2) -0.008(2)
C9 0.019(3) 0.047(3) 0.036(3) 0.003(2) 0.009(2) -0.002(2)
C10 0.045(4) 0.026(3) 0.028(3) 0.000(2) 0.016(3) 0.008(2)
C11 0.037(4) 0.053(4) 0.020(3) 0.002(2) -0.004(2) -0.007(3)
C12 0.036(3) 0.029(3) 0.039(3) 0.012(2) 0.016(3) 0.012(2)
C13 0.044(3) 0.026(3) 0.032(3) -0.009(2) 0.018(3) -0.014(2)
Cl4 0.0768(13) 0.0503(9) 0.0290(8) -0.0033(7) 0.0059(8) -0.0054(9)

loop_
_atom_type_symbol
_atom_type_description
_atom_type_scat_dispersion_real
_atom_type_scat_dispersion_imag
_atom_type_scat_source
C C 0.0033 0.0016 'International Tables Vol C Tables 4.2.6.8 and 6.1.1.4'
H H 0.0000 0.0000 'International Tables Vol C Tables 4.2.6.8 and 6.1.1.4'
O O 0.0106 0.0060 'International Tables Vol C Tables 4.2.6.8 and 6.1.1.4'
Cl Cl 0.1484 0.1585 'International Tables Vol C Tables 4.2.6.8 and 6.1.1.4'
Ir Ir -1.4442 7.9887 'International Tables Vol C Tables 4.2.6.8 and 6.1.1.4'

loop_
_geom_angle_atom_site_label_1
_geom_angle_atom_site_label_2
_geom_angle_atom_site_label_3
_geom_angle
_geom_angle_site_symmetry_1
_geom_angle_site_symmetry_3
O1 Ir1 C8 119.87(15) . .
O1 Ir1 C7 96.88(15) . .
C8 Ir1 C7 39.24(18) . .
O1 Ir1 C6 108.40(15) . .
C8 Ir1 C6 66.41(18) . .
C7 Ir1 C6 39.61(18) . .
O1 Ir1 C5 145.72(16) . .
C8 Ir1 C5 65.82(17) . .
C7 Ir1 C5 65.87(17) . .
C6 Ir1 C5 39.57(18) . .
O1 Ir1 O2 75.67(11) . .
C8 Ir1 O2 163.69(15) . .
C7 Ir1 O2 140.75(16) . .
C6 Ir1 O2 105.42(15) . .
C5 Ir1 O2 98.70(14) . .
O1 Ir1 C4 159.59(16) . .
C8 Ir1 C4 39.73(18) . .
C7 Ir1 C4 66.06(18) . .
C6 Ir1 C4 66.19(18) . .
C5 Ir1 C4 38.74(18) . .
O2 Ir1 C4 124.56(15) . .
O1 Ir1 Cl2 84.77(10) . .
C8 Ir1 Cl2 100.18(13) . .
C7 Ir1 Cl2 132.87(13) . .
C6 Ir1 Cl2 164.47(13) . .
C5 Ir1 Cl2 129.00(14) . .
O2 Ir1 Cl2 85.46(9) . .
C4 Ir1 Cl2 98.58(13) . .
C2 O1 Ir1 116.6(3) . .
C1 O2 Ir1 115.6(3) . .
Cl3 C14 Cl4 111.4(3) . .
O2 C1 C3 125.4(4) . 3_656
O2 C1 C2 116.0(4) . .
C3 C1 C2 118.6(4) 3_656 .
O1 C2 C3 124.2(4) . .
O1 C2 C1 115.0(4) . .
C3 C2 C1 120.8(4) . .
C2 C3 C1 120.6(4) . 3_656
C2 C3 Cl1 119.3(3) . .
C1 C3 Cl1 120.1(3) 3_656 .
C5 C4 C8 107.4(4) . .
C5 C4 C9 126.2(4) . .
C8 C4 C9 126.3(5) . .
C5 C4 Ir1 70.4(3) . .
C8 C4 Ir1 69.3(3) . .
C9 C4 Ir1 126.5(3) . .
C4 C5 C6 109.2(4) . .
C4 C5 C10 126.1(5) . .
C6 C5 C10 124.7(5) . .
C4 C5 Ir1 70.9(3) . .
C6 C5 Ir1 70.1(2) . .
C10 C5 Ir1 125.4(3) . .
C7 C6 C5 106.8(4) . .
C7 C6 C11 127.4(5) . .
C5 C6 C11 125.7(5) . .
C7 C6 Ir1 70.0(3) . .
C5 C6 Ir1 70.3(3) . .
C11 C6 Ir1 128.2(3) . .
C8 C7 C6 108.5(4) . .
C8 C7 C12 125.9(5) . .
C6 C7 C12 125.7(5) . .
C8 C7 Ir1 70.1(3) . .
C6 C7 Ir1 70.4(3) . .
C12 C7 Ir1 124.0(3) . .
C7 C8 C4 108.1(4) . .
C7 C8 C13 125.5(5) . .
C4 C8 C13 126.2(5) . .
C7 C8 Ir1 70.7(3) . .
C4 C8 Ir1 71.0(2) . .
C13 C8 Ir1 127.1(3) . .

loop_
_geom_bond_atom_site_label_1
_geom_bond_atom_site_label_2
_geom_bond_distance
_geom_bond_site_symmetry_2
Ir1 O1 2.116(3) .
Ir1 C8 2.124(4) .
Ir1 C7 2.132(4) .
Ir1 C6 2.136(5) .
Ir1 C5 2.140(4) .
Ir1 O2 2.140(3) .
Ir1 C4 2.147(5) .
Ir1 Cl2 2.3845(14) .
O1 C2 1.276(5) .
O2 C1 1.265(5) .
Cl1 C3 1.729(4) .
Cl3 C14 1.761(5) .
C14 Cl4 1.764(5) .
C1 C3 1.395(6) 3_656
C1 C2 1.516(6) .
C2 C3 1.381(6) .
C3 C1 1.395(6) 3_656
C4 C5 1.422(7) .
C4 C8 1.451(7) .
C4 C9 1.487(7) .
C5 C6 1.447(7) .
C5 C10 1.491(6) .
C6 C7 1.446(7) .
C6 C11 1.492(7) .
C7 C8 1.429(7) .
C7 C12 1.502(7) .
C8 C13 1.504(6) .
